data_7150241
loop_
_publ_author_name
'Crowley, Patrick J.'
'Fawcett, John'
'Griffith, Gerry A.'
'Moralee, Andrew C.'
'Percy, Jonathan M.'
'Salafia, Vittoria'

_publ_section_title
;
 Highly-functionalised difluorinated cyclohexane polyols via the
 Diels-Alder reaction: regiochemical control via the phenylsulfonyl
 group.
;
_journal_issue 18
_journal_name_full 'Organic &amp; biomolecular chemistry'
_journal_page_first 3297
_journal_page_last 3310
_journal_paper_doi 10.1039/b507131c
_journal_volume 3
_journal_year 2005
_chemical_formula_sum 'C15 H21 F2 N O5'
_chemical_formula_weight 333.33
_chemical_name_systematic
;
?
;
_space_group_IT_number 61
_symmetry_cell_setting orthorhombic
_symmetry_space_group_name_Hall '-P 2ac 2ab'
_symmetry_space_group_name_H-M 'P b c a'
_atom_sites_solution_hydrogens geom
_atom_sites_solution_primary direct
_atom_sites_solution_secondary difmap
_audit_creation_method SHELXL-97
_cell_angle_alpha 90.00
_cell_angle_beta 90.00
_cell_angle_gamma 90.00
_cell_formula_units_Z 8
_cell_length_a 9.319(2)
_cell_length_b 12.579(3)
_cell_length_c 27.029(7)
_cell_measurement_temperature 150(2)
_cell_volume 3168.4(13)
_computing_cell_refinement 'Bruker SMART'
_computing_data_collection 'Bruker SMART'
_computing_data_reduction 'Bruker SHELXTL'
_computing_molecular_graphics 'Bruker SHELXTL'
_computing_publication_material 'Bruker SHELXTL'
_computing_structure_refinement 'SHELXL-97 (Sheldrick, 1997)'
_computing_structure_solution 'SHELXS-97 (Sheldrick, 1990)'
_diffrn_ambient_temperature 150(2)
_diffrn_measured_fraction_theta_full 1.000
_diffrn_measured_fraction_theta_max 1.000
_diffrn_measurement_device_type 'CCD area detector'
_diffrn_measurement_method 'phi and omega scans'
_diffrn_radiation_monochromator graphite
_diffrn_radiation_source 'fine-focus sealed tube'
_diffrn_radiation_type MoK\a
_diffrn_radiation_wavelength 0.71073
_diffrn_reflns_av_R_equivalents 0.0268
_diffrn_reflns_av_sigmaI/netI 0.0159
_diffrn_reflns_limit_h_max 11
_diffrn_reflns_limit_h_min -11
_diffrn_reflns_limit_k_max 14
_diffrn_reflns_limit_k_min -14
_diffrn_reflns_limit_l_max 32
_diffrn_reflns_limit_l_min -32
_diffrn_reflns_number 21124
_diffrn_reflns_theta_full 25.00
_diffrn_reflns_theta_max 25.00
_diffrn_reflns_theta_min 1.51
_exptl_absorpt_coefficient_mu 0.119
_exptl_absorpt_correction_type none
_exptl_crystal_colour block
_exptl_crystal_density_diffrn 1.398
_exptl_crystal_density_method 'not measured'
_exptl_crystal_description colourless
_exptl_crystal_F_000 1408
_exptl_crystal_size_max 0.32
_exptl_crystal_size_mid 0.25
_exptl_crystal_size_min 0.18
_refine_diff_density_max 0.266
_refine_diff_density_min -0.212
_refine_diff_density_rms 0.037
_refine_ls_extinction_method none
_refine_ls_goodness_of_fit_ref 1.038
_refine_ls_hydrogen_treatment mixed
_refine_ls_matrix_type full
_refine_ls_number_parameters 212
_refine_ls_number_reflns 2784
_refine_ls_number_restraints 0
_refine_ls_restrained_S_all 1.038
_refine_ls_R_factor_all 0.0395
_refine_ls_R_factor_gt 0.0338
_refine_ls_shift/su_max 0.002
_refine_ls_shift/su_mean 0.000
_refine_ls_structure_factor_coef Fsqd
_refine_ls_weighting_details 'calc w=1/[\s^2^(Fo^2^)+(0.0423P)^2^+1.1017P] where P=(Fo^2^+2Fc^2^)/3'
_refine_ls_weighting_scheme calc
_refine_ls_wR_factor_gt 0.0820
_refine_ls_wR_factor_ref 0.0849
_reflns_number_gt 2474
_reflns_number_total 2784
_reflns_threshold_expression >2sigma(I)
_cod_data_source_file b507131c.txt
_cod_data_source_block 7c
_cod_depositor_comments
;
The following automatic conversions were performed:
'_symmetry_cell_setting' value 'Orthorhombic' changed to 'orthorhombic'
according to '/home/saulius/struct/CIF-dictionaries/cif_core.dic'
dictionary named 'cif_core.dic' version 2.4.1 from 2010-06-29.

Automatic conversion script
Id: cif_fix_enum 1527 2010-12-29 10:47:43Z saulius 
;
_cod_original_cell_volume 3168.3(14)
_cod_original_sg_symbol_H-M Pbca
_cod_database_code 7150241

loop_
_symmetry_equiv_pos_as_xyz
'x, y, z'
'-x+1/2, -y, z+1/2'
'-x, y+1/2, -z+1/2'
'x+1/2, -y+1/2, -z'
'-x, -y, -z'
'x-1/2, y, -z-1/2'
'x, -y-1/2, z-1/2'
'-x-1/2, y-1/2, z'

loop_
_atom_site_label
_atom_site_type_symbol
_atom_site_fract_x
_atom_site_fract_y
_atom_site_fract_z
_atom_site_U_iso_or_equiv
_atom_site_adp_type
_atom_site_occupancy
_atom_site_symmetry_multiplicity
_atom_site_calc_flag
_atom_site_refinement_flags
_atom_site_disorder_assembly
_atom_site_disorder_group
F1 F 1.16676(9) -0.08048(7) 0.30489(3) 0.0348(2) Uani 1 1 d . . .
F2 F 1.10091(9) -0.14571(7) 0.37550(3) 0.0363(2) Uani 1 1 d . . .
N1 N 0.85459(12) 0.08460(9) 0.45947(4) 0.0250(3) Uani 1 1 d . . .
O1 O 1.32661(11) -0.00976(8) 0.41650(3) 0.0279(2) Uani 1 1 d . . .
O2 O 1.12844(11) 0.18318(9) 0.30988(4) 0.0334(3) Uani 1 1 d . . .
O3 O 0.93163(11) 0.08301(8) 0.32220(4) 0.0299(3) Uani 1 1 d . . .
O4 O 1.02919(10) 0.02611(8) 0.41046(3) 0.0251(2) Uani 1 1 d . . .
O5 O 0.99915(11) 0.20372(8) 0.41930(4) 0.0286(2) Uani 1 1 d . . .
C1 C 1.27618(15) 0.08624(11) 0.39313(5) 0.0253(3) Uani 1 1 d . . .
H1 H 1.2690 0.1493 0.4155 0.030 Uiso 1 1 calc R . .
C2 C 1.13066(15) 0.04560(11) 0.37232(5) 0.0236(3) Uani 1 1 d . . .
C3 C 1.18067(16) -0.06756(11) 0.35488(5) 0.0266(3) Uani 1 1 d . . .
C4 C 1.33774(15) -0.07150(12) 0.37201(5) 0.0267(3) Uani 1 1 d . . .
H4 H 1.3791 -0.1443 0.3761 0.032 Uiso 1 1 calc R . .
C5 C 1.41964(15) 0.00162(12) 0.33748(5) 0.0266(3) Uani 1 1 d . . .
C6 C 1.38016(15) 0.09850(12) 0.35064(5) 0.0266(3) Uani 1 1 d . . .
H6 H 1.4112 0.1634 0.3362 0.032 Uiso 1 1 calc R . .
C7 C 1.51137(17) -0.03707(14) 0.29602(6) 0.0357(4) Uani 1 1 d . . .
H7A H 1.5458 0.0237 0.2767 0.054 Uiso 1 1 calc R . .
H7B H 1.4551 -0.0842 0.2747 0.054 Uiso 1 1 calc R . .
H7C H 1.5936 -0.0762 0.3095 0.054 Uiso 1 1 calc R . .
C8 C 1.06571(15) 0.11386(12) 0.33115(5) 0.0249(3) Uani 1 1 d . . .
C9 C 0.84796(16) 0.14627(14) 0.28744(6) 0.0346(4) Uani 1 1 d . . .
H9A H 0.7963 0.0989 0.2642 0.042 Uiso 1 1 calc R . .
H9B H 0.9125 0.1928 0.2680 0.042 Uiso 1 1 calc R . .
C10 C 0.74274(18) 0.21250(14) 0.31572(6) 0.0408(4) Uani 1 1 d . . .
H10A H 0.6807 0.1661 0.3355 0.061 Uiso 1 1 calc R . .
H10B H 0.6839 0.2536 0.2925 0.061 Uiso 1 1 calc R . .
H10C H 0.7946 0.2612 0.3376 0.061 Uiso 1 1 calc R . .
C11 C 0.96132(15) 0.11382(11) 0.42936(5) 0.0233(3) Uani 1 1 d . . .
C12 C 0.80691(16) -0.02662(12) 0.46345(5) 0.0284(3) Uani 1 1 d . . .
H12A H 0.7443 -0.0341 0.4928 0.034 Uiso 1 1 calc R . .
H12B H 0.8917 -0.0728 0.4684 0.034 Uiso 1 1 calc R . .
C13 C 0.72577(18) -0.06371(13) 0.41800(6) 0.0345(4) Uani 1 1 d . . .
H13A H 0.6449 -0.0158 0.4118 0.052 Uiso 1 1 calc R . .
H13B H 0.6898 -0.1359 0.4235 0.052 Uiso 1 1 calc R . .
H13C H 0.7902 -0.0634 0.3894 0.052 Uiso 1 1 calc R . .
C14 C 0.77350(16) 0.16559(12) 0.48644(5) 0.0308(4) Uani 1 1 d . . .
H14A H 0.8234 0.2347 0.4831 0.037 Uiso 1 1 calc R . .
H14B H 0.7721 0.1467 0.5220 0.037 Uiso 1 1 calc R . .
C15 C 0.62056(18) 0.17784(15) 0.46847(7) 0.0462(5) Uani 1 1 d . . .
H15A H 0.6209 0.1979 0.4334 0.069 Uiso 1 1 calc R . .
H15B H 0.5723 0.2332 0.4878 0.069 Uiso 1 1 calc R . .
H15C H 0.5695 0.1103 0.4725 0.069 Uiso 1 1 calc R . .

loop_
_atom_site_aniso_label
_atom_site_aniso_U_11
_atom_site_aniso_U_22
_atom_site_aniso_U_33
_atom_site_aniso_U_23
_atom_site_aniso_U_13
_atom_site_aniso_U_12
F1 0.0356(5) 0.0394(5) 0.0293(5) -0.0103(4) -0.0051(4) 0.0069(4)
F2 0.0351(5) 0.0243(5) 0.0495(6) -0.0016(4) 0.0064(4) -0.0029(4)
N1 0.0242(6) 0.0265(6) 0.0242(6) -0.0008(5) 0.0027(5) -0.0012(5)
O1 0.0287(6) 0.0313(6) 0.0237(5) 0.0014(4) -0.0015(4) 0.0051(4)
O2 0.0279(6) 0.0371(6) 0.0352(6) 0.0117(5) 0.0015(5) 0.0008(5)
O3 0.0232(5) 0.0360(6) 0.0306(5) 0.0007(5) -0.0040(4) 0.0007(4)
O4 0.0244(5) 0.0238(5) 0.0273(5) 0.0012(4) 0.0044(4) 0.0011(4)
O5 0.0299(6) 0.0241(6) 0.0317(6) -0.0001(4) 0.0061(4) -0.0021(4)
C1 0.0249(7) 0.0255(7) 0.0257(7) 0.0001(6) -0.0015(6) 0.0023(6)
C2 0.0217(7) 0.0256(7) 0.0234(7) -0.0005(6) 0.0021(6) 0.0003(6)
C3 0.0292(8) 0.0254(7) 0.0252(7) -0.0009(6) 0.0014(6) -0.0003(6)
C4 0.0283(8) 0.0266(7) 0.0252(7) -0.0007(6) 0.0000(6) 0.0064(6)
C5 0.0207(7) 0.0343(8) 0.0249(7) 0.0017(7) -0.0027(6) 0.0035(6)
C6 0.0203(7) 0.0314(8) 0.0282(7) 0.0028(6) -0.0018(6) -0.0008(6)
C7 0.0312(8) 0.0429(9) 0.0331(8) 0.0004(7) 0.0047(7) 0.0093(7)
C8 0.0230(7) 0.0276(8) 0.0241(7) -0.0042(6) 0.0021(6) 0.0037(6)
C9 0.0266(8) 0.0479(10) 0.0292(8) 0.0033(7) -0.0056(6) 0.0052(7)
C10 0.0357(9) 0.0428(10) 0.0439(9) -0.0032(8) -0.0022(8) 0.0084(8)
C11 0.0231(7) 0.0264(8) 0.0203(7) -0.0015(6) -0.0027(6) 0.0010(6)
C12 0.0293(8) 0.0272(8) 0.0288(7) 0.0040(6) 0.0032(6) -0.0025(6)
C13 0.0341(9) 0.0306(8) 0.0390(9) 0.0015(7) -0.0019(7) -0.0068(7)
C14 0.0341(9) 0.0312(8) 0.0273(7) -0.0036(6) 0.0081(7) -0.0018(7)
C15 0.0302(9) 0.0426(10) 0.0659(12) -0.0151(9) 0.0114(9) 0.0022(8)

loop_
_atom_type_symbol
_atom_type_description
_atom_type_scat_dispersion_real
_atom_type_scat_dispersion_imag
_atom_type_scat_source
C C 0.0033 0.0016 'International Tables Vol C Tables 4.2.6.8 and 6.1.1.4'
H H 0.0000 0.0000 'International Tables Vol C Tables 4.2.6.8 and 6.1.1.4'
N N 0.0061 0.0033 'International Tables Vol C Tables 4.2.6.8 and 6.1.1.4'
O O 0.0106 0.0060 'International Tables Vol C Tables 4.2.6.8 and 6.1.1.4'
F F 0.0171 0.0103 'International Tables Vol C Tables 4.2.6.8 and 6.1.1.4'

loop_
_geom_angle_atom_site_label_1
_geom_angle_atom_site_label_2
_geom_angle_atom_site_label_3
_geom_angle
_geom_angle_site_symmetry_1
_geom_angle_site_symmetry_3
_geom_angle_publ_flag
C11 N1 C14 119.75(12) . . ?
C11 N1 C12 122.04(12) . . ?
C14 N1 C12 118.01(11) . . ?
C4 O1 C1 96.30(10) . . ?
C8 O3 C9 117.41(12) . . ?
C11 O4 C2 116.02(11) . . ?
O1 C1 C6 102.10(11) . . ?
O1 C1 C2 99.64(11) . . ?
C6 C1 C2 108.56(11) . . ?
O4 C2 C8 111.19(11) . . ?
O4 C2 C1 112.03(11) . . ?
C8 C2 C1 115.06(12) . . ?
O4 C2 C3 105.01(11) . . ?
C8 C2 C3 114.05(11) . . ?
C1 C2 C3 98.50(11) . . ?
F2 C3 F1 105.60(11) . . ?
F2 C3 C4 112.08(12) . . ?
F1 C3 C4 112.61(12) . . ?
F2 C3 C2 111.84(11) . . ?
F1 C3 C2 112.11(11) . . ?
C4 C3 C2 102.80(11) . . ?
O1 C4 C5 102.93(12) . . ?
O1 C4 C3 99.57(11) . . ?
C5 C4 C3 105.93(11) . . ?
C6 C5 C7 131.51(14) . . ?
C6 C5 C4 104.69(13) . . ?
C7 C5 C4 123.58(14) . . ?
C5 C6 C1 106.79(13) . . ?
O2 C8 O3 125.72(14) . . ?
O2 C8 C2 124.39(13) . . ?
O3 C8 C2 109.87(12) . . ?
O3 C9 C10 108.98(13) . . ?
O5 C11 N1 127.44(13) . . ?
O5 C11 O4 122.14(13) . . ?
N1 C11 O4 110.42(12) . . ?
N1 C12 C13 112.57(12) . . ?
N1 C14 C15 113.41(13) . . ?

loop_
_geom_bond_atom_site_label_1
_geom_bond_atom_site_label_2
_geom_bond_distance
_geom_bond_site_symmetry_2
_geom_bond_publ_flag
F1 C3 1.3668(17) . ?
F2 C3 1.3526(17) . ?
N1 C11 1.3367(19) . ?
N1 C14 1.4631(18) . ?
N1 C12 1.4719(19) . ?
O1 C4 1.4353(17) . ?
O1 C1 1.4415(17) . ?
O2 C8 1.1969(18) . ?
O3 C8 1.3305(18) . ?
O3 C9 1.4573(18) . ?
O4 C11 1.3705(17) . ?
O4 C2 1.4202(17) . ?
O5 C11 1.2153(17) . ?
C1 C6 1.510(2) . ?
C1 C2 1.554(2) . ?
C2 C8 1.530(2) . ?
C2 C3 1.5703(19) . ?
C3 C4 1.536(2) . ?
C4 C5 1.516(2) . ?
C5 C6 1.322(2) . ?
C5 C7 1.491(2) . ?
C9 C10 1.497(2) . ?
C12 C13 1.516(2) . ?
C14 C15 1.514(2) . ?
